data_4022695
loop_
_publ_author_name
'Marie-Laure Teyssot'
'Anh-Tuan Lormier'
'Isabelle Chataigner'
'Serge R. Piettre'

_publ_section_title
;
 Cross-Diels-Alder Reactions of
 6-Oxo-1-Sulfonyl-1,6-Dihydropyridine-3-Carboxylates
;
_journal_name_full 'Journal of Organic Chemistry'
_journal_page_first 2364
_journal_page_last 2373
_journal_paper_doi 10.1021/jo062186b
_journal_volume 72
_journal_year 2007
_chemical_formula_moiety 'C27 H37 N O9 S Si'
_chemical_formula_sum 'C27 H37 N O9 S Si'
_chemical_formula_weight 579.73
_chemical_name_systematic
; 
 ? 
;
_space_group_IT_number 15
_symmetry_cell_setting monoclinic
_symmetry_space_group_name_Hall '-C 2yc'
_symmetry_space_group_name_H-M 'C 1 2/c 1'
_atom_sites_solution_hydrogens geom
_atom_sites_solution_primary direct
_atom_sites_solution_secondary difmap
_audit_creation_method SHELXL-97
_cell_angle_alpha 90.00
_cell_angle_beta 105.3770(10)
_cell_angle_gamma 90.00
_cell_formula_units_Z 8
_cell_length_a 25.8232(13)
_cell_length_b 8.6831(4)
_cell_length_c 27.9690(14)
_cell_measurement_temperature 296(2)
_cell_volume 6046.9(5)
_computing_cell_refinement 'Bruker SMART'
_computing_data_collection 'Bruker SMART'
_computing_data_reduction 'Bruker SAINT'
_computing_molecular_graphics 'Bruker SHELXTL'
_computing_publication_material 'Bruker SHELXTL'
_computing_structure_refinement 'SHELXL-97 (Sheldrick, 1997)'
_computing_structure_solution 'SHELXS-97 (Sheldrick, 1990)'
_diffrn_ambient_temperature 296(2)
_diffrn_measured_fraction_theta_full 0.997
_diffrn_measured_fraction_theta_max 0.997
_diffrn_measurement_device_type 'CCD area detector'
_diffrn_measurement_method 'phi and omega scans'
_diffrn_radiation_monochromator graphite
_diffrn_radiation_source 'fine-focus sealed tube'
_diffrn_radiation_type MoK\a
_diffrn_radiation_wavelength 0.71073
_diffrn_reflns_av_R_equivalents 0.0274
_diffrn_reflns_av_sigmaI/netI 0.0360
_diffrn_reflns_limit_h_max 32
_diffrn_reflns_limit_h_min -32
_diffrn_reflns_limit_k_max 10
_diffrn_reflns_limit_k_min -10
_diffrn_reflns_limit_l_max 35
_diffrn_reflns_limit_l_min -34
_diffrn_reflns_number 23572
_diffrn_reflns_theta_full 26.42
_diffrn_reflns_theta_max 26.42
_diffrn_reflns_theta_min 1.51
_exptl_absorpt_coefficient_mu 0.197
_exptl_absorpt_correction_type empirical
_exptl_absorpt_process_details '(SADABS; Saint+ V6.02)'
_exptl_crystal_colour colourless
_exptl_crystal_density_diffrn 1.274
_exptl_crystal_density_method 'not measured'
_exptl_crystal_description prismatic
_exptl_crystal_F_000 2464
_exptl_crystal_size_max 0.45
_exptl_crystal_size_mid 0.38
_exptl_crystal_size_min 0.12
_refine_diff_density_max 0.369
_refine_diff_density_min -0.258
_refine_diff_density_rms 0.039
_refine_ls_extinction_method none
_refine_ls_goodness_of_fit_ref 0.915
_refine_ls_hydrogen_treatment mixed
_refine_ls_matrix_type full
_refine_ls_number_parameters 470
_refine_ls_number_reflns 6184
_refine_ls_number_restraints 0
_refine_ls_restrained_S_all 0.915
_refine_ls_R_factor_all 0.0688
_refine_ls_R_factor_gt 0.0445
_refine_ls_shift/su_max 0.130
_refine_ls_shift/su_mean 0.004
_refine_ls_structure_factor_coef Fsqd
_refine_ls_weighting_details 'calc w=1/[\s^2^(Fo^2^)+(0.0710P)^2^+0.0000P] where P=(Fo^2^+2Fc^2^)/3'
_refine_ls_weighting_scheme calc
_refine_ls_wR_factor_gt 0.1128
_refine_ls_wR_factor_ref 0.1224
_reflns_number_gt 3994
_reflns_number_total 6184
_reflns_threshold_expression >2sigma(I)
_cod_data_source_file jo062186bsi20061020_023956.cif
_cod_data_source_block disal3m
_cod_depositor_comments
;
The following automatic conversions were performed:
'_symmetry_cell_setting' value 'Monoclinic' changed to 'monoclinic'
according to '/home/saulius/struct/CIF-dictionaries/cif_core.dic'
dictionary named 'cif_core.dic' version 2.4.1 from 2010-06-29.

Automatic conversion script
Id: cif_fix_enum 1527 2010-12-29 10:47:43Z saulius 
;
_cod_original_sg_symbol_H-M 'C 2/c'
_cod_database_code 4022695

loop_
_symmetry_equiv_pos_as_xyz
'x, y, z'
'-x, y, -z+1/2'
'x+1/2, y+1/2, z'
'-x+1/2, y+1/2, -z+1/2'
'-x, -y, -z'
'x, -y, z-1/2'
'-x+1/2, -y+1/2, -z'
'x+1/2, -y+1/2, z-1/2'

loop_
_atom_site_label
_atom_site_type_symbol
_atom_site_fract_x
_atom_site_fract_y
_atom_site_fract_z
_atom_site_U_iso_or_equiv
_atom_site_adp_type
_atom_site_occupancy
_atom_site_symmetry_multiplicity
_atom_site_calc_flag
_atom_site_refinement_flags
_atom_site_disorder_assembly
_atom_site_disorder_group
S1 S 0.38267(2) 0.49475(6) 0.20241(2) 0.05317(17) Uani 1 1 d . . .
Si1 Si 0.34659(3) -0.05763(8) 0.00908(3) 0.0749(2) Uani 1 1 d . . .
O3 O 0.40613(6) 0.16001(17) 0.22519(5) 0.0590(4) Uani 1 1 d . . .
O8 O 0.38125(5) 0.02921(16) 0.05968(5) 0.0576(4) Uani 1 1 d . . .
O4 O 0.47630(6) 0.59656(15) 0.10466(6) 0.0631(4) Uani 1 1 d . . .
O6A O 0.4059(4) 0.4138(11) 0.0196(3) 0.079(3) Uani 0.718(7) 1 d P A 1
O7A O 0.4826(6) 0.2654(13) 0.0337(4) 0.0584(15) Uani 0.718(7) 1 d P A 1
C28 C 0.4829(2) 0.2905(6) -0.01555(14) 0.104(2) Uani 0.718(7) 1 d P A 1
H28A H 0.4474 0.3173 -0.0347 0.18(3) Uiso 0.718(7) 1 calc PR A 1
H28B H 0.4943 0.1985 -0.0288 0.23(3) Uiso 0.718(7) 1 calc PR A 1
H28C H 0.5072 0.3731 -0.0170 0.25(4) Uiso 0.718(7) 1 calc PR A 1
O6B O 0.4101(8) 0.411(3) 0.0221(6) 0.056(6) Uani 0.282(7) 1 d P A 2
O7B O 0.4818(13) 0.298(3) 0.0424(10) 0.048(3) Uani 0.282(7) 1 d P A 2
C32 C 0.4113(6) 0.4299(16) -0.0274(4) 0.104(5) Uani 0.282(7) 1 d P A 2
H32A H 0.4475 0.4176 -0.0298 0.11(4) Uiso 0.282(7) 1 calc PR A 2
H32B H 0.3986 0.5309 -0.0387 0.08(3) Uiso 0.282(7) 1 calc PR A 2
H32C H 0.3887 0.3539 -0.0477 0.31(14) Uiso 0.282(7) 1 calc PR A 2
C15 C 0.44805(7) 0.3351(2) 0.10482(6) 0.0389(4) Uani 1 1 d . A .
O2 O 0.38161(6) 0.63205(16) 0.17438(6) 0.0667(4) Uani 1 1 d . . .
C8 C 0.40694(7) 0.2021(2) 0.18426(7) 0.0448(5) Uani 1 1 d . . .
C9 C 0.41722(7) 0.1030(2) 0.14368(7) 0.0414(4) Uani 1 1 d . . .
N1 N 0.39922(6) 0.35518(17) 0.16799(5) 0.0446(4) Uani 1 1 d . A .
C19 C 0.34840(8) 0.2658(2) 0.08727(9) 0.0509(5) Uani 1 1 d . A .
C12 C 0.56044(8) 0.2464(2) 0.15131(7) 0.0515(5) Uani 1 1 d . . .
O5 O 0.60289(6) 0.18660(19) 0.15209(6) 0.0757(5) Uani 1 1 d . . .
C14 C 0.49048(8) 0.4557(2) 0.13057(8) 0.0458(5) Uani 1 1 d . . .
C20 C 0.36515(7) 0.0976(2) 0.10001(7) 0.0474(5) Uani 1 1 d . . .
O1 O 0.41790(6) 0.4829(2) 0.25070(6) 0.0725(5) Uani 1 1 d . . .
C10 C 0.46413(7) 0.1705(2) 0.12612(7) 0.0391(4) Uani 1 1 d . . .
C17 C 0.44370(12) 0.3426(3) 0.04921(8) 0.0536(5) Uani 1 1 d . . .
C16 C 0.39319(7) 0.3748(2) 0.11384(7) 0.0418(4) Uani 1 1 d . . .
C13 C 0.54759(9) 0.4077(3) 0.13271(9) 0.0544(5) Uani 1 1 d . . .
C11 C 0.51666(8) 0.1667(3) 0.16752(8) 0.0464(5) Uani 1 1 d . . .
C6 C 0.27402(9) 0.5167(3) 0.17009(9) 0.0593(6) Uani 1 1 d . . .
C1 C 0.31703(8) 0.4511(2) 0.20443(7) 0.0513(5) Uani 1 1 d . . .
C5 C 0.22274(10) 0.4815(3) 0.17198(10) 0.0691(7) Uani 1 1 d . . .
C2 C 0.30807(11) 0.3507(3) 0.23927(11) 0.0840(9) Uani 1 1 d . . .
C4 C 0.21269(10) 0.3836(3) 0.20670(11) 0.0781(7) Uani 1 1 d . . .
C21 C 0.32394(9) -0.0030(3) 0.11435(9) 0.0688(6) Uani 1 1 d . . .
H21 H 0.3356 -0.1004 0.1263 0.112(11) Uiso 1 1 calc R . .
C7 C 0.15568(12) 0.3487(5) 0.2092(2) 0.1304(14) Uani 1 1 d . . .
H7A H 0.1564 0.3127 0.2419 0.22(2) Uiso 1 1 calc R . .
H7B H 0.1404 0.2707 0.1853 0.25(3) Uiso 1 1 calc R . .
H7C H 0.1343 0.4405 0.2021 0.21(2) Uiso 1 1 calc R . .
C3 C 0.25633(11) 0.3190(4) 0.24015(13) 0.1054(12) Uani 1 1 d . . .
O9 O 0.24104(9) -0.0816(3) 0.12420(10) 0.1276(8) Uani 1 1 d . . .
C23 C 0.27536(11) 0.0288(4) 0.11208(11) 0.0911(9) Uani 1 1 d . . .
H23 H 0.2622 0.1268 0.1022 0.069(7) Uiso 1 1 calc R . .
C24 C 0.19057(17) -0.0281(7) 0.1224(2) 0.178(2) Uani 1 1 d . . .
H24A H 0.1934 0.0667 0.1406 0.29(4) Uiso 1 1 calc R . .
H24B H 0.1720 -0.1029 0.1370 0.38(5) Uiso 1 1 calc R . .
H24C H 0.1711 -0.0108 0.0885 1.9(6) Uiso 1 1 calc R . .
C26 C 0.28544(13) 0.0527(4) -0.02212(12) 0.0979(10) Uani 1 1 d . . .
H26A H 0.2634 0.0660 0.0003 0.108(11) Uiso 1 1 calc R . .
H26B H 0.2657 -0.0024 -0.0509 0.126(11) Uiso 1 1 calc R . .
H26C H 0.2956 0.1518 -0.0319 0.120(12) Uiso 1 1 calc R . .
C25 C 0.32818(18) -0.2550(3) 0.02264(17) 0.1288(15) Uani 1 1 d . . .
H25A H 0.3601 -0.3120 0.0380 0.179(17) Uiso 1 1 calc R . .
H25B H 0.3096 -0.3049 -0.0077 0.174(16) Uiso 1 1 calc R . .
H25C H 0.3053 -0.2509 0.0446 0.140(17) Uiso 1 1 calc R . .
C27 C 0.39291(18) -0.0578(8) -0.03112(15) 0.1574(18) Uani 1 1 d . . .
H27A H 0.3978 0.0458 -0.0411 0.48(7) Uiso 1 1 calc R . .
H27B H 0.3781 -0.1196 -0.0600 0.167(15) Uiso 1 1 calc R . .
H27C H 0.4269 -0.0996 -0.0132 0.27(3) Uiso 1 1 calc R . .
C29 C 0.49617(13) 0.7290(3) 0.13338(13) 0.0925(9) Uani 1 1 d . . .
H29A H 0.4862 0.7249 0.1641 0.149(15) Uiso 1 1 calc R . .
H29B H 0.4812 0.8198 0.1154 0.114(10) Uiso 1 1 calc R . .
H29C H 0.5346 0.7321 0.1401 0.131(13) Uiso 1 1 calc R . .
H9 H 0.4254(6) 0.0032(18) 0.1570(6) 0.026(4) Uiso 1 1 d . . .
H10 H 0.4703(6) 0.1062(18) 0.1006(6) 0.030(4) Uiso 1 1 d . . .
H19A H 0.3415(7) 0.283(2) 0.0504(8) 0.057(6) Uiso 1 1 d . . .
H11B H 0.5136(7) 0.224(2) 0.1961(7) 0.053(6) Uiso 1 1 d . . .
H16 H 0.3857(6) 0.4757(18) 0.1056(6) 0.024(4) Uiso 1 1 d . . .
H14 H 0.4890(7) 0.4658(19) 0.1632(7) 0.038(5) Uiso 1 1 d . . .
H13A H 0.5702(9) 0.479(2) 0.1550(8) 0.069(7) Uiso 1 1 d . . .
H19B H 0.3189(8) 0.293(2) 0.0968(7) 0.057(6) Uiso 1 1 d . . .
H6 H 0.2810(8) 0.585(2) 0.1480(8) 0.058(6) Uiso 1 1 d . . .
H13B H 0.5547(8) 0.412(2) 0.1023(8) 0.062(6) Uiso 1 1 d . . .
H5 H 0.1972(9) 0.525(2) 0.1506(8) 0.064(7) Uiso 1 1 d . . .
H2 H 0.3376(11) 0.318(3) 0.2634(10) 0.090(8) Uiso 1 1 d . . .
H11A H 0.5240(7) 0.069(2) 0.1744(6) 0.041(5) Uiso 1 1 d . . .
H3 H 0.2486(11) 0.252(3) 0.2629(10) 0.107(10) Uiso 1 1 d . . .

loop_
_atom_site_aniso_label
_atom_site_aniso_U_11
_atom_site_aniso_U_22
_atom_site_aniso_U_33
_atom_site_aniso_U_23
_atom_site_aniso_U_13
_atom_site_aniso_U_12
S1 0.0483(3) 0.0627(3) 0.0520(3) -0.0085(3) 0.0194(2) 0.0033(2)
Si1 0.0660(4) 0.0792(5) 0.0649(4) -0.0229(4) -0.0082(3) 0.0128(3)
O3 0.0592(9) 0.0768(10) 0.0427(8) 0.0147(7) 0.0165(7) 0.0062(7)
O8 0.0488(8) 0.0698(9) 0.0503(8) -0.0104(7) 0.0065(7) -0.0003(7)
O4 0.0762(10) 0.0431(8) 0.0727(10) 0.0069(7) 0.0245(8) -0.0023(7)
O6A 0.087(5) 0.082(5) 0.059(4) 0.021(3) 0.004(3) 0.025(3)
O7A 0.073(2) 0.073(5) 0.040(4) -0.005(2) 0.033(3) 0.022(3)
C28 0.142(5) 0.129(4) 0.061(3) 0.020(2) 0.061(3) 0.041(3)
O6B 0.062(8) 0.095(13) 0.022(7) 0.021(7) 0.031(6) 0.036(8)
O7B 0.066(5) 0.057(8) 0.033(7) -0.014(4) 0.035(5) 0.023(6)
C32 0.134(11) 0.142(11) 0.038(6) 0.034(6) 0.024(6) 0.055(8)
C15 0.0377(10) 0.0430(10) 0.0368(10) 0.0042(8) 0.0111(8) 0.0030(8)
O2 0.0760(10) 0.0512(8) 0.0834(11) -0.0057(8) 0.0393(9) 0.0028(7)
C8 0.0333(10) 0.0579(12) 0.0419(11) 0.0066(9) 0.0077(8) 0.0009(8)
C9 0.0385(10) 0.0425(11) 0.0426(10) 0.0061(9) 0.0098(8) 0.0019(8)
N1 0.0445(9) 0.0518(10) 0.0407(9) 0.0034(7) 0.0166(7) 0.0074(7)
C19 0.0364(11) 0.0633(14) 0.0503(13) 0.0024(10) 0.0067(10) 0.0061(9)
C12 0.0370(11) 0.0683(14) 0.0476(12) -0.0061(10) 0.0082(9) -0.0004(10)
O5 0.0447(9) 0.0901(12) 0.0964(12) 0.0011(9) 0.0257(8) 0.0126(8)
C14 0.0502(12) 0.0462(11) 0.0440(12) 0.0012(9) 0.0175(9) -0.0039(9)
C20 0.0386(10) 0.0553(12) 0.0473(11) 0.0006(9) 0.0095(9) -0.0029(9)
O1 0.0566(9) 0.1035(12) 0.0540(9) -0.0243(8) 0.0084(7) 0.0051(8)
C10 0.0360(10) 0.0424(10) 0.0387(10) 0.0004(8) 0.0096(8) 0.0035(8)
C17 0.0652(15) 0.0547(13) 0.0444(13) 0.0005(11) 0.0207(13) -0.0049(12)
C16 0.0422(11) 0.0441(11) 0.0395(10) 0.0070(9) 0.0114(8) 0.0087(8)
C13 0.0465(12) 0.0619(14) 0.0566(14) -0.0017(12) 0.0169(11) -0.0101(10)
C11 0.0391(11) 0.0470(12) 0.0504(13) 0.0048(10) 0.0066(9) 0.0051(9)
C6 0.0587(14) 0.0691(15) 0.0529(13) 0.0086(12) 0.0194(11) 0.0125(11)
C1 0.0463(11) 0.0636(13) 0.0475(12) 0.0008(10) 0.0190(10) 0.0113(9)
C5 0.0474(14) 0.0784(17) 0.0778(17) 0.0083(14) 0.0100(13) 0.0162(12)
C2 0.0554(16) 0.115(2) 0.0864(19) 0.0470(17) 0.0273(14) 0.0265(15)
C4 0.0529(14) 0.0741(16) 0.113(2) 0.0181(16) 0.0324(15) 0.0116(12)
C21 0.0480(13) 0.0817(18) 0.0728(16) -0.0021(13) 0.0094(12) -0.0155(12)
C7 0.0577(18) 0.120(3) 0.224(5) 0.051(3) 0.057(2) 0.0108(19)
C3 0.0687(18) 0.122(3) 0.143(3) 0.075(2) 0.0580(19) 0.0324(17)
O9 0.0782(15) 0.1309(18) 0.183(2) 0.0180(17) 0.0505(15) -0.0293(13)
C23 0.0652(18) 0.100(2) 0.111(2) 0.0163(18) 0.0275(16) -0.0126(16)
C24 0.098(3) 0.177(5) 0.292(7) -0.008(5) 0.109(4) -0.019(3)
C26 0.095(2) 0.103(3) 0.0715(18) -0.0107(17) -0.0204(18) 0.0185(18)
C25 0.127(3) 0.071(2) 0.153(3) -0.030(2) -0.025(3) 0.0057(19)
C27 0.128(3) 0.251(6) 0.094(3) -0.078(3) 0.031(3) 0.023(3)
C29 0.108(3) 0.0482(16) 0.124(3) -0.0105(16) 0.037(2) -0.0116(14)

loop_
_atom_type_symbol
_atom_type_description
_atom_type_scat_dispersion_real
_atom_type_scat_dispersion_imag
_atom_type_scat_source
C C 0.0033 0.0016 'International Tables Vol C Tables 4.2.6.8 and 6.1.1.4'
H H 0.0000 0.0000 'International Tables Vol C Tables 4.2.6.8 and 6.1.1.4'
N N 0.0061 0.0033 'International Tables Vol C Tables 4.2.6.8 and 6.1.1.4'
O O 0.0106 0.0060 'International Tables Vol C Tables 4.2.6.8 and 6.1.1.4'
S S 0.1246 0.1234 'International Tables Vol C Tables 4.2.6.8 and 6.1.1.4'
Si Si 0.0817 0.0704 'International Tables Vol C Tables 4.2.6.8 and 6.1.1.4'

loop_
_geom_angle_atom_site_label_1
_geom_angle_atom_site_label_2
_geom_angle_atom_site_label_3
_geom_angle
O1 S1 O2 119.96(10)
O1 S1 N1 107.36(9)
O2 S1 N1 105.09(8)
O1 S1 C1 109.60(10)
O2 S1 C1 108.74(10)
N1 S1 C1 105.01(9)
O8 Si1 C25 111.12(14)
O8 Si1 C27 103.42(15)
C25 Si1 C27 111.6(3)
O8 Si1 C26 111.66(11)
C25 Si1 C26 110.06(18)
C27 Si1 C26 108.8(2)
C20 O8 Si1 131.59(12)
C29 O4 C14 113.81(19)
C17 O7A C28 115.6(9)
C17 O6B C32 119.8(12)
O6B C32 H32A 109.5
O6B C32 H32B 109.5
H32A C32 H32B 109.5
O6B C32 H32C 109.5
H32A C32 H32C 109.5
H32B C32 H32C 109.5
C17 C15 C16 109.49(17)
C17 C15 C14 107.24(15)
C16 C15 C14 109.89(15)
C17 C15 C10 111.52(16)
C16 C15 C10 107.73(14)
C14 C15 C10 110.97(14)
O3 C8 N1 123.90(18)
O3 C8 C9 126.45(18)
N1 C8 C9 109.64(16)
C8 C9 C10 109.56(15)
C8 C9 C20 108.71(15)
C10 C9 C20 110.47(15)
C8 C9 H9 107.1(9)
C10 C9 H9 111.2(9)
C20 C9 H9 109.7(9)
C8 N1 C16 113.93(15)
C8 N1 S1 122.43(13)
C16 N1 S1 121.90(12)
C16 C19 C20 110.23(16)
C16 C19 H19A 108.2(11)
C20 C19 H19A 109.7(11)
C16 C19 H19B 106.7(13)
C20 C19 H19B 112.6(13)
H19A C19 H19B 109.2(17)
O5 C12 C11 123.4(2)
O5 C12 C13 121.60(19)
C11 C12 C13 114.95(18)
O4 C14 C13 111.91(16)
O4 C14 C15 106.87(15)
C13 C14 C15 113.12(17)
O4 C14 H14 110.4(10)
C13 C14 H14 106.3(11)
C15 C14 H14 108.2(11)
O8 C20 C21 109.99(17)
O8 C20 C19 109.52(17)
C21 C20 C19 115.85(18)
O8 C20 C9 105.05(14)
C21 C20 C9 109.34(16)
C19 C20 C9 106.49(15)
C11 C10 C9 111.39(15)
C11 C10 C15 113.58(15)
C9 C10 C15 108.56(14)
C11 C10 H10 105.3(9)
C9 C10 H10 108.6(9)
C15 C10 H10 109.3(9)
O7B C17 O6B 127.5(17)
O7B C17 O6A 128.3(16)
O6B C17 O6A 1.9(15)
O7B C17 O7A 13.1(18)
O6B C17 O7A 122.1(8)
O6A C17 O7A 122.5(6)
O7B C17 C15 109.0(16)
O6B C17 C15 121.9(6)
O6A C17 C15 121.5(4)
O7A C17 C15 116.0(5)
N1 C16 C19 106.58(16)
N1 C16 C15 106.73(14)
C19 C16 C15 113.10(16)
N1 C16 H16 108.9(10)
C19 C16 H16 112.9(10)
C15 C16 H16 108.4(10)
C12 C13 C14 113.16(17)
C12 C13 H13A 109.6(13)
C14 C13 H13A 105.4(13)
C12 C13 H13B 106.1(13)
C14 C13 H13B 112.6(13)
H13A C13 H13B 110.0(19)
C12 C11 C10 110.49(17)
C12 C11 H11B 104.4(11)
C10 C11 H11B 111.5(11)
C12 C11 H11A 112.2(12)
C10 C11 H11A 106.3(12)
H11B C11 H11A 112.0(17)
C5 C6 C1 119.1(2)
C5 C6 H6 122.6(13)
C1 C6 H6 118.2(13)
C2 C1 C6 119.9(2)
C2 C1 S1 120.46(17)
C6 C1 S1 119.61(17)
C4 C5 C6 122.2(2)
C4 C5 H5 121.2(15)
C6 C5 H5 116.6(15)
C3 C2 C1 119.3(2)
C3 C2 H2 123.1(16)
C1 C2 H2 117.2(16)
C5 C4 C3 117.4(2)
C5 C4 C7 121.7(3)
C3 C4 C7 120.9(3)
C23 C21 C20 128.1(3)
C23 C21 H21 115.9
C20 C21 H21 116.0
C4 C7 H7A 109.5
C4 C7 H7B 109.5
H7A C7 H7B 109.5
C4 C7 H7C 109.5
H7A C7 H7C 109.5
H7B C7 H7C 109.5
C2 C3 C4 122.1(3)
C2 C3 H3 122.0(18)
C4 C3 H3 115.9(18)
C24 O9 C23 114.5(3)
C21 C23 O9 121.1(3)
C21 C23 H23 119.4
O9 C23 H23 119.4
O9 C24 H24A 109.5
O9 C24 H24B 109.5
H24A C24 H24B 109.5
O9 C24 H24C 109.5
H24A C24 H24C 109.5
H24B C24 H24C 109.5
Si1 C26 H26A 109.5
Si1 C26 H26B 109.5
H26A C26 H26B 109.5
Si1 C26 H26C 109.5
H26A C26 H26C 109.5
H26B C26 H26C 109.5
Si1 C25 H25A 109.5
Si1 C25 H25B 109.5
H25A C25 H25B 109.5
Si1 C25 H25C 109.5
H25A C25 H25C 109.5
H25B C25 H25C 109.5
Si1 C27 H27A 109.5
Si1 C27 H27B 109.5
H27A C27 H27B 109.5
Si1 C27 H27C 109.5
H27A C27 H27C 109.5
H27B C27 H27C 109.5
O4 C29 H29A 109.5
O4 C29 H29B 109.5
H29A C29 H29B 109.5
O4 C29 H29C 109.5
H29A C29 H29C 109.5
H29B C29 H29C 109.5

loop_
_geom_bond_atom_site_label_1
_geom_bond_atom_site_label_2
_geom_bond_distance
S1 O1 1.4178(16)
S1 O2 1.4232(15)
S1 N1 1.6723(15)
S1 C1 1.752(2)
Si1 O8 1.6435(15)
Si1 C25 1.845(3)
Si1 C27 1.846(4)
Si1 C26 1.855(3)
O3 C8 1.207(2)
O8 C20 1.430(2)
O4 C29 1.419(3)
O4 C14 1.419(2)
O6A C17 1.262(10)
O7A C17 1.371(9)
O7A C28 1.397(12)
C28 H28A 0.9600
C28 H28B 0.9600
C28 H28C 0.9600
O6B C17 1.16(2)
O6B C32 1.403(17)
O7B C17 1.12(3)
C32 H32A 0.9600
C32 H32B 0.9600
C32 H32C 0.9600
C15 C17 1.531(3)
C15 C16 1.542(2)
C15 C14 1.548(3)
C15 C10 1.562(2)
C8 N1 1.402(2)
C8 C9 1.503(3)
C9 C10 1.539(2)
C9 C20 1.559(3)
C9 H9 0.945(16)
N1 C16 1.490(2)
C19 C16 1.526(3)
C19 C20 1.538(3)
C19 H19A 1.01(2)
C19 H19B 0.90(2)
C12 O5 1.208(2)
C12 C11 1.495(3)
C12 C13 1.500(3)
C14 C13 1.518(3)
C14 H14 0.929(17)
C20 C21 1.511(3)
C10 C11 1.533(3)
C10 H10 0.953(16)
C16 H16 0.914(15)
C13 H13A 0.96(2)
C13 H13B 0.92(2)
C11 H11B 0.96(2)
C11 H11A 0.881(18)
C6 C5 1.374(3)
C6 C1 1.384(3)
C6 H6 0.91(2)
C1 C2 1.372(3)
C5 C4 1.366(3)
C5 H5 0.85(2)
C2 C3 1.371(4)
C2 H2 0.92(3)
C4 C3 1.379(4)
C4 C7 1.523(3)
C21 C23 1.270(3)
C21 H21 0.9300
C7 H7A 0.9600
C7 H7B 0.9600
C7 H7C 0.9600
C3 H3 0.92(3)
O9 C24 1.372(4)
O9 C23 1.407(3)
C23 H23 0.9300
C24 H24A 0.9600
C24 H24B 0.9600
C24 H24C 0.9600
C26 H26A 0.9600
C26 H26B 0.9600
C26 H26C 0.9600
C25 H25A 0.9600
C25 H25B 0.9600
C25 H25C 0.9600
C27 H27A 0.9600
C27 H27B 0.9600
C27 H27C 0.9600
C29 H29A 0.9600
C29 H29B 0.9600
C29 H29C 0.9600

loop_
_geom_torsion_atom_site_label_1
_geom_torsion_atom_site_label_2
_geom_torsion_atom_site_label_3
_geom_torsion_atom_site_label_4
_geom_torsion
C25 Si1 O8 C20 -76.7(2)
C27 Si1 O8 C20 163.4(3)
C26 Si1 O8 C20 46.6(2)
O3 C8 C9 C10 -124.8(2)
N1 C8 C9 C10 54.07(19)
O3 C8 C9 C20 114.4(2)
N1 C8 C9 C20 -66.74(18)
O3 C8 N1 C16 -170.63(17)
C9 C8 N1 C16 10.5(2)
O3 C8 N1 S1 -5.4(3)
C9 C8 N1 S1 175.72(12)
O1 S1 N1 C8 48.09(17)
O2 S1 N1 C8 176.85(14)
C1 S1 N1 C8 -68.51(16)
O1 S1 N1 C16 -147.86(14)
O2 S1 N1 C16 -19.09(16)
C1 S1 N1 C16 95.54(15)
C29 O4 C14 C13 -79.7(2)
C29 O4 C14 C15 156.0(2)
C17 C15 C14 O4 50.5(2)
C16 C15 C14 O4 -68.40(18)
C10 C15 C14 O4 172.55(14)
C17 C15 C14 C13 -73.1(2)
C16 C15 C14 C13 168.00(16)
C10 C15 C14 C13 49.0(2)
Si1 O8 C20 C21 41.7(2)
Si1 O8 C20 C19 -86.7(2)
Si1 O8 C20 C9 159.31(13)
C16 C19 C20 O8 -102.05(19)
C16 C19 C20 C21 132.87(19)
C16 C19 C20 C9 11.1(2)
C8 C9 C20 O8 168.48(15)
C10 C9 C20 O8 48.24(19)
C8 C9 C20 C21 -73.5(2)
C10 C9 C20 C21 166.25(17)
C8 C9 C20 C19 52.3(2)
C10 C9 C20 C19 -67.9(2)
C8 C9 C10 C11 64.2(2)
C20 C9 C10 C11 -176.11(16)
C8 C9 C10 C15 -61.62(19)
C20 C9 C10 C15 58.11(19)
C17 C15 C10 C11 120.58(19)
C16 C15 C10 C11 -119.25(17)
C14 C15 C10 C11 1.1(2)
C17 C15 C10 C9 -114.93(18)
C16 C15 C10 C9 5.24(19)
C14 C15 C10 C9 125.57(16)
C32 O6B C17 O7B 8(3)
C32 O6B C17 O6A -108(29)
C32 O6B C17 O7A -6(3)
C32 O6B C17 C15 172.5(13)
C28 O7A C17 O7B -111(10)
C28 O7A C17 O6B 7.6(18)
C28 O7A C17 O6A 9.8(13)
C28 O7A C17 C15 -171.3(7)
C16 C15 C17 O7B -172.2(16)
C14 C15 C17 O7B 68.6(16)
C10 C15 C17 O7B -53.1(16)
C16 C15 C17 O6B 21.0(14)
C14 C15 C17 O6B -98.2(14)
C10 C15 C17 O6B 140.1(13)
C16 C15 C17 O6A 18.8(6)
C14 C15 C17 O6A -100.4(6)
C10 C15 C17 O6A 137.9(6)
C16 C15 C17 O7A -160.2(6)
C14 C15 C17 O7A 80.6(6)
C10 C15 C17 O7A -41.0(6)
C8 N1 C16 C19 53.48(19)
S1 N1 C16 C19 -111.83(16)
C8 N1 C16 C15 -67.64(19)
S1 N1 C16 C15 127.05(14)
C20 C19 C16 N1 -64.3(2)
C20 C19 C16 C15 52.6(2)
C17 C15 C16 N1 176.28(15)
C14 C15 C16 N1 -66.17(18)
C10 C15 C16 N1 54.84(18)
C17 C15 C16 C19 59.4(2)
C14 C15 C16 C19 176.95(16)
C10 C15 C16 C19 -62.04(19)
O5 C12 C13 C14 174.9(2)
C11 C12 C13 C14 -4.0(3)
O4 C14 C13 C12 -169.29(17)
C15 C14 C13 C12 -48.5(3)
O5 C12 C11 C10 -124.9(2)
C13 C12 C11 C10 54.0(2)
C9 C10 C11 C12 -174.52(17)
C15 C10 C11 C12 -51.6(2)
C5 C6 C1 C2 1.0(3)
C5 C6 C1 S1 179.91(18)
O1 S1 C1 C2 -29.6(2)
O2 S1 C1 C2 -162.5(2)
N1 S1 C1 C2 85.5(2)
O1 S1 C1 C6 151.46(17)
O2 S1 C1 C6 18.6(2)
N1 S1 C1 C6 -93.49(18)
C1 C6 C5 C4 0.0(4)
C6 C1 C2 C3 -1.3(4)
S1 C1 C2 C3 179.8(2)
C6 C5 C4 C3 -0.5(4)
C6 C5 C4 C7 178.4(3)
O8 C20 C21 C23 -116.5(3)
C19 C20 C21 C23 8.4(4)
C9 C20 C21 C23 128.6(3)
C1 C2 C3 C4 0.7(5)
C5 C4 C3 C2 0.2(5)
C7 C4 C3 C2 -178.8(4)
C20 C21 C23 O9 176.2(2)
C24 O9 C23 C21 176.8(4)
